data_1534671
loop_
_publ_author_name
'Goryunov, A.V.'
'Popov, A.I.'
'Khaidukov, N.M.'
'Fedorov, P.P.'

_publ_section_title
;
 Investigation of phase structure, formed in the LiF-KF-YF3 system
;
_journal_name_full 'Zhurnal Neorganicheskoi Khimii'
_journal_page_first 2813
_journal_page_last 2819
_journal_volume 37
_journal_year 1992
_chemical_formula_sum 'F5 K Li Y'
_chemical_name_systematic 'Li K Y F5'
_space_group_IT_number 14
_symmetry_space_group_name_Hall '-P 2ybc'
_symmetry_space_group_name_H-M 'P 1 21/c 1'
_cell_angle_alpha 90
_cell_angle_beta 113.715
_cell_angle_gamma 90
_cell_formula_units_Z 4
_cell_length_a 6.2925
_cell_length_b 11.747
_cell_length_c 6.4669
_cell_volume 437.655
_citation_journal_id_ASTM ZNOKAQ
_cod_data_source_file Goryunov_ZNOKAQ_1992_1332.cif
_cod_data_source_block F5K1Li1Y1
_cod_original_formula_sum 'F5 K1 Li1 Y1'
_cod_database_code 1534671

loop_
_symmetry_equiv_pos_as_xyz
x,y,z
-x,y+1/2,-z+1/2
-x,-y,-z
x,-y-1/2,z-1/2

loop_
_atom_site_label
_atom_site_type_symbol
_atom_site_fract_x
_atom_site_fract_y
_atom_site_fract_z
_atom_site_occupancy
_atom_site_U_iso_or_equiv
Y1 Y+3 0.3174 0.4978 0.1793 1 0.0
F2 F-1 0.2766 0.1948 0.7202 1 0.0
K1 K+1 -0.0508 0.3488 0.4631 1 0.0
F3 F-1 -0.0436 0.5075 0.1735 1 0.0
F1 F-1 0.5368 0.3949 0.0364 1 0.0
F5 F-1 0.3362 0.4676 0.5483 1 0.0
Li1 Li+1 0.4431 0.2446 0.0394 1 0.0
F4 F-1 -0.2885 0.3254 0.7196 1 0.0
